data_7000687
loop_
_publ_author_name
'Shin, Kyong-Soon'
'Son, Kyung-In'
'Kim, Jae Il'
'Hong, Chang Seop'
'Suh, Myungkoo'
'Noh, Dong-Youn'

_publ_section_title
;
 Heteroleptic binuclear palladium(II) and platinum(II) complexes
 containing 1,2-bis(diphenylphosphino)acetylene and
 1,2-benzenedithiolates: syntheses, crystal structures,
 electrochemistry and photoluminescence properties
;
_journal_coden_ASTM DTARAF
_journal_issue 10
_journal_name_full 'Dalton Transactions'
_journal_page_first 1767
_journal_page_last 1775
_journal_paper_doi 10.1039/b815013c
_journal_year 2009
_chemical_formula_moiety 'C64 H48 Cl4 O2 P4 Pd2 S4'
_chemical_formula_sum 'C64 H44 Cl4 O0 P4 Pd2 S4'
_chemical_formula_weight 1419.71
_space_group_IT_number 15
_symmetry_cell_setting monoclinic
_symmetry_space_group_name_Hall '-C 2yc'
_symmetry_space_group_name_H-M 'C 1 2/c 1'
_atom_sites_solution_hydrogens geom
_atom_sites_solution_primary direct
_atom_sites_solution_secondary difmap
_audit_creation_method SHELXL-97
_cell_angle_alpha 90.00
_cell_angle_beta 124.389(5)
_cell_angle_gamma 90.00
_cell_formula_units_Z 4
_cell_length_a 26.9243(13)
_cell_length_b 17.0332(13)
_cell_length_c 17.4498(13)
_cell_measurement_reflns_used 8832
_cell_measurement_temperature 293(2)
_cell_measurement_theta_max 28.292
_cell_measurement_theta_min 2.395
_cell_volume 6603.9(9)
_computing_cell_refinement 'Bruker SMART APEXll'
_computing_data_collection 'Bruker SMART APEXll'
_computing_data_reduction 'Bruker SAINT'
_computing_molecular_graphics WingX
_computing_publication_material WingX
_computing_structure_refinement 'SHELXL-97 (Sheldrick, 1997)'
_computing_structure_solution SHELXTL
_diffrn_ambient_temperature 293(2)
_diffrn_measured_fraction_theta_full 0.996
_diffrn_measured_fraction_theta_max 0.996
_diffrn_measurement_device_type 'CCD area detector'
_diffrn_measurement_method 'omega & phi scan'
_diffrn_radiation_monochromator graphite
_diffrn_radiation_source 'fine-focus sealed tube'
_diffrn_radiation_type MoK\a
_diffrn_radiation_wavelength 0.71073
_diffrn_reflns_av_R_equivalents 0.0380
_diffrn_reflns_av_sigmaI/netI 0.0381
_diffrn_reflns_limit_h_max 30
_diffrn_reflns_limit_h_min -35
_diffrn_reflns_limit_k_max 21
_diffrn_reflns_limit_k_min -22
_diffrn_reflns_limit_l_max 23
_diffrn_reflns_limit_l_min -23
_diffrn_reflns_number 32067
_diffrn_reflns_theta_full 28.30
_diffrn_reflns_theta_max 28.30
_diffrn_reflns_theta_min 2.35
_exptl_absorpt_coefficient_mu 0.967
_exptl_absorpt_correction_T_max 0.9716
_exptl_absorpt_correction_T_min 0.8301
_exptl_absorpt_correction_type multi-scan
_exptl_absorpt_process_details SADABS
_exptl_crystal_colour brown
_exptl_crystal_density_diffrn 1.428
_exptl_crystal_density_method 'not measured'
_exptl_crystal_description plate
_exptl_crystal_F_000 2848
_exptl_crystal_size_max 0.20
_exptl_crystal_size_mid 0.12
_exptl_crystal_size_min 0.03
_platon_squeeze_details
;
;
_refine_diff_density_max 0.789
_refine_diff_density_min -0.310
_refine_diff_density_rms 0.073
_refine_ls_extinction_method none
_refine_ls_goodness_of_fit_ref 1.006
_refine_ls_hydrogen_treatment constr
_refine_ls_matrix_type full
_refine_ls_number_parameters 352
_refine_ls_number_reflns 8196
_refine_ls_number_restraints 0
_refine_ls_restrained_S_all 1.006
_refine_ls_R_factor_all 0.0798
_refine_ls_R_factor_gt 0.0447
_refine_ls_shift/su_max 0.002
_refine_ls_shift/su_mean 0.000
_refine_ls_structure_factor_coef Fsqd
_refine_ls_weighting_details 'calc w=1/[\s^2^(Fo^2^)+(0.0699P)^2^+0.0000P] where P=(Fo^2^+2Fc^2^)/3'
_refine_ls_weighting_scheme calc
_refine_ls_wR_factor_gt 0.1136
_refine_ls_wR_factor_ref 0.1268
_reflns_number_gt 5236
_reflns_number_total 8196
_reflns_threshold_expression >2sigma(I)
_cod_data_source_file B815013c.txt
_cod_data_source_block squeezed_[Pd(Cl2bdt)]2(u-dppa)2
_cod_depositor_comments
;
The following automatic conversions were performed:
'_exptl_absorpt_correction_type' value 'MULTI-SCAN' changed to
'multi-scan' according to
'/home/saulius/struct/CIF-dictionaries/cif_core.dic' dictionary named
'cif_core.dic' version 2.4.1 from 2010-06-29.

Automatic conversion script
Id: cif_fix_enum 1527 2010-12-29 10:47:43Z saulius 
;
_cod_original_cell_volume 6603.9(8)
_cod_original_sg_symbol_H-M C2/c
_cod_database_code 7000687

loop_
_symmetry_equiv_pos_as_xyz
'x, y, z'
'-x, y, -z+1/2'
'x+1/2, y+1/2, z'
'-x+1/2, y+1/2, -z+1/2'
'-x, -y, -z'
'x, -y, z-1/2'
'-x+1/2, -y+1/2, -z'
'x+1/2, -y+1/2, z-1/2'

loop_
_atom_site_label
_atom_site_type_symbol
_atom_site_fract_x
_atom_site_fract_y
_atom_site_fract_z
_atom_site_U_iso_or_equiv
_atom_site_adp_type
_atom_site_occupancy
_atom_site_symmetry_multiplicity
_atom_site_calc_flag
_atom_site_refinement_flags
_atom_site_disorder_assembly
_atom_site_disorder_group
Pd1 Pd 0.651878(10) 0.426645(17) 0.803290(14) 0.05522(11) Uani 1 1 d . . .
C1 C 0.52271(13) 0.32452(19) 0.7508(2) 0.0550(8) Uani 1 1 d . . .
C2 C 0.52633(14) 0.5052(2) 0.7780(2) 0.0581(8) Uani 1 1 d . . .
P2 P 0.60506(3) 0.49728(6) 0.85682(5) 0.0569(2) Uani 1 1 d . . .
C3 C 0.61384(14) 0.4536(2) 0.9585(2) 0.0606(9) Uani 1 1 d . . .
C4 C 0.5746(2) 0.4678(3) 0.9830(3) 0.0877(12) Uani 1 1 d . . .
H4 H 0.5413 0.4997 0.9458 0.105 Uiso 1 1 calc R . .
C5 C 0.5840(3) 0.4356(3) 1.0613(4) 0.1070(17) Uani 1 1 d . . .
H5 H 0.5566 0.4456 1.0765 0.128 Uiso 1 1 calc R . .
C6 C 0.6318(2) 0.3895(3) 1.1174(3) 0.0961(14) Uani 1 1 d . . .
H6 H 0.6381 0.3694 1.1718 0.115 Uiso 1 1 calc R . .
C7 C 0.6709(2) 0.3728(4) 1.0939(3) 0.1144(18) Uani 1 1 d . . .
H7 H 0.7038 0.3403 1.1316 0.137 Uiso 1 1 calc R . .
C8 C 0.66152(18) 0.4043(3) 1.0135(3) 0.1006(16) Uani 1 1 d . . .
H8 H 0.6878 0.3919 0.9967 0.121 Uiso 1 1 calc R . .
C9 C 0.62453(15) 0.5999(2) 0.8857(2) 0.0652(9) Uani 1 1 d . . .
C10 C 0.67033(18) 0.6224(3) 0.9744(3) 0.0936(14) Uani 1 1 d . . .
H10 H 0.6912 0.5850 1.0208 0.112 Uiso 1 1 calc R . .
C11 C 0.6851(2) 0.7015(4) 0.9938(4) 0.1127(18) Uani 1 1 d . . .
H11 H 0.7157 0.7167 1.0537 0.135 Uiso 1 1 calc R . .
C12 C 0.6556(3) 0.7562(4) 0.9269(4) 0.1125(18) Uani 1 1 d . . .
H12 H 0.6663 0.8088 0.9408 0.135 Uiso 1 1 calc R . .
C13 C 0.6106(3) 0.7353(3) 0.8400(4) 0.1079(16) Uani 1 1 d . . .
H13 H 0.5898 0.7734 0.7943 0.129 Uiso 1 1 calc R . .
C14 C 0.5954(2) 0.6561(3) 0.8188(3) 0.0811(12) Uani 1 1 d . . .
H14 H 0.5652 0.6416 0.7585 0.097 Uiso 1 1 calc R . .
S2 S 0.71879(4) 0.52794(6) 0.85027(6) 0.0624(2) Uani 1 1 d . . .
C15 C 0.77390(14) 0.4923(2) 0.8348(2) 0.0631(9) Uani 1 1 d . . .
C16 C 0.82310(19) 0.5387(3) 0.8575(3) 0.0879(12) Uani 1 1 d . . .
Cl2 Cl 0.82742(7) 0.63423(9) 0.89503(13) 0.1342(6) Uani 1 1 d . . .
C17 C 0.8673(2) 0.5118(4) 0.8490(4) 0.1029(15) Uani 1 1 d . . .
H17 H 0.8997 0.5440 0.8649 0.123 Uiso 1 1 calc R . .
C18 C 0.8642(2) 0.4377(4) 0.8171(4) 0.0979(15) Uani 1 1 d . . .
H18 H 0.8946 0.4190 0.8119 0.117 Uiso 1 1 calc R . .
C19 C 0.81605(17) 0.3910(3) 0.7928(3) 0.0748(10) Uani 1 1 d . . .
Cl1 Cl 0.81357(6) 0.29792(8) 0.75387(10) 0.1104(4) Uani 1 1 d . . .
C20 C 0.77024(14) 0.4174(2) 0.8015(2) 0.0620(9) Uani 1 1 d . . .
S1 S 0.71033(4) 0.35529(7) 0.77152(7) 0.0778(3) Uani 1 1 d . . .
P1 P 0.58809(3) 0.31946(6) 0.75111(5) 0.0541(2) Uani 1 1 d . . .
C21 C 0.55525(13) 0.2879(2) 0.63166(19) 0.0543(8) Uani 1 1 d . . .
C22 C 0.56786(16) 0.3253(2) 0.5754(2) 0.0687(10) Uani 1 1 d . . .
H22 H 0.5940 0.3679 0.5975 0.082 Uiso 1 1 calc R . .
C23 C 0.5414(2) 0.2991(3) 0.4848(3) 0.0870(13) Uani 1 1 d . . .
H23 H 0.5504 0.3239 0.4466 0.104 Uiso 1 1 calc R . .
C24 C 0.5024(2) 0.2376(3) 0.4515(3) 0.0926(14) Uani 1 1 d . . .
H24 H 0.4845 0.2210 0.3905 0.111 Uiso 1 1 calc R . .
C25 C 0.4900(2) 0.2009(3) 0.5069(3) 0.0981(14) Uani 1 1 d . . .
H25 H 0.4634 0.1588 0.4839 0.118 Uiso 1 1 calc R . .
C26 C 0.51644(18) 0.2251(3) 0.5979(2) 0.0810(11) Uani 1 1 d . . .
H26 H 0.5079 0.1990 0.6360 0.097 Uiso 1 1 calc R . .
C27 C 0.62302(14) 0.2329(2) 0.8228(2) 0.0659(9) Uani 1 1 d . . .
C28 C 0.65062(17) 0.1778(3) 0.8004(3) 0.0830(12) Uani 1 1 d . . .
H28 H 0.6508 0.1836 0.7476 0.100 Uiso 1 1 calc R . .
C29 C 0.6785(2) 0.1122(3) 0.8597(4) 0.1045(15) Uani 1 1 d . . .
H29 H 0.6962 0.0738 0.8447 0.125 Uiso 1 1 calc R . .
C30 C 0.6796(2) 0.1048(4) 0.9374(4) 0.123(2) Uani 1 1 d . . .
H30 H 0.6989 0.0620 0.9762 0.148 Uiso 1 1 calc R . .
C31 C 0.6531(3) 0.1588(5) 0.9598(4) 0.140(2) Uani 1 1 d . . .
H31 H 0.6541 0.1527 1.0136 0.167 Uiso 1 1 calc R . .
C32 C 0.62432(19) 0.2233(3) 0.9027(3) 0.0999(15) Uani 1 1 d . . .
H32 H 0.6059 0.2602 0.9182 0.120 Uiso 1 1 calc R . .

loop_
_atom_site_aniso_label
_atom_site_aniso_U_11
_atom_site_aniso_U_22
_atom_site_aniso_U_33
_atom_site_aniso_U_23
_atom_site_aniso_U_13
_atom_site_aniso_U_12
Pd1 0.03956(13) 0.0834(2) 0.04399(13) -0.00471(11) 0.02437(10) -0.00023(12)
C1 0.0535(17) 0.066(2) 0.0474(14) -0.0020(14) 0.0300(14) 0.0012(15)
C2 0.0463(14) 0.068(2) 0.0562(16) -0.0036(14) 0.0268(13) 0.0007(15)
P2 0.0364(4) 0.0859(7) 0.0450(4) -0.0114(4) 0.0211(3) -0.0039(4)
C3 0.0469(16) 0.088(3) 0.0465(15) -0.0114(15) 0.0262(14) -0.0054(17)
C4 0.091(3) 0.105(3) 0.097(3) 0.011(3) 0.071(3) 0.022(3)
C5 0.127(4) 0.130(4) 0.114(4) 0.017(3) 0.098(4) 0.024(4)
C6 0.112(4) 0.122(4) 0.067(2) -0.009(3) 0.059(3) -0.007(3)
C7 0.088(3) 0.182(6) 0.064(2) 0.033(3) 0.038(2) 0.034(4)
C8 0.061(2) 0.185(5) 0.0564(19) 0.023(2) 0.0335(18) 0.029(3)
C9 0.0528(18) 0.089(3) 0.0622(18) -0.0177(19) 0.0378(16) -0.0136(18)
C10 0.064(2) 0.107(4) 0.081(2) -0.030(2) 0.024(2) -0.015(2)
C11 0.086(3) 0.130(5) 0.096(3) -0.041(3) 0.036(3) -0.042(3)
C12 0.127(4) 0.112(4) 0.121(4) -0.037(4) 0.084(4) -0.054(4)
C13 0.139(4) 0.110(4) 0.100(3) -0.016(3) 0.082(3) -0.046(3)
C14 0.096(3) 0.095(3) 0.071(2) -0.020(2) 0.059(2) -0.029(3)
S2 0.0512(4) 0.0799(6) 0.0600(4) 0.0019(4) 0.0338(4) 0.0011(4)
C15 0.0471(17) 0.086(3) 0.0601(17) 0.0157(18) 0.0326(15) 0.0047(17)
C16 0.072(3) 0.101(3) 0.105(3) 0.012(3) 0.058(2) -0.001(2)
Cl2 0.1366(12) 0.1123(11) 0.2043(16) -0.0383(11) 0.1268(13) -0.0428(9)
C17 0.075(3) 0.123(5) 0.138(4) 0.010(3) 0.076(3) -0.011(3)
C18 0.074(3) 0.132(4) 0.116(4) 0.031(3) 0.071(3) 0.023(3)
C19 0.062(2) 0.099(3) 0.076(2) 0.023(2) 0.0467(18) 0.019(2)
Cl1 0.0989(8) 0.1259(11) 0.1342(10) -0.0039(8) 0.0827(8) 0.0247(8)
C20 0.0463(16) 0.089(3) 0.0540(16) 0.0135(17) 0.0303(14) 0.0085(17)
S1 0.0583(5) 0.0971(8) 0.0920(6) -0.0207(6) 0.0510(5) -0.0052(5)
P1 0.0439(4) 0.0778(6) 0.0427(4) -0.0016(4) 0.0257(3) 0.0027(4)
C21 0.0477(16) 0.070(2) 0.0441(14) -0.0029(14) 0.0254(13) 0.0040(16)
C22 0.066(2) 0.092(3) 0.0503(16) -0.0018(17) 0.0340(16) -0.002(2)
C23 0.094(3) 0.119(4) 0.0565(19) 0.003(2) 0.048(2) 0.001(3)
C24 0.098(3) 0.119(4) 0.0550(19) -0.021(2) 0.040(2) -0.007(3)
C25 0.109(3) 0.111(4) 0.068(2) -0.029(2) 0.046(2) -0.032(3)
C26 0.086(3) 0.099(3) 0.063(2) -0.012(2) 0.044(2) -0.015(2)
C27 0.0474(17) 0.088(3) 0.0526(16) 0.0085(17) 0.0226(14) 0.0051(18)
C28 0.071(2) 0.093(3) 0.077(2) 0.013(2) 0.037(2) 0.012(2)
C29 0.075(3) 0.101(4) 0.112(4) 0.027(3) 0.037(3) 0.029(3)
C30 0.082(3) 0.159(6) 0.096(3) 0.068(4) 0.031(3) 0.035(4)
C31 0.114(4) 0.200(7) 0.087(3) 0.071(4) 0.047(3) 0.046(5)
C32 0.082(3) 0.156(4) 0.058(2) 0.030(3) 0.037(2) 0.028(3)

loop_
_atom_type_symbol
_atom_type_description
_atom_type_scat_dispersion_real
_atom_type_scat_dispersion_imag
_atom_type_scat_source
C C 0.0033 0.0016 'International Tables Vol C Tables 4.2.6.8 and 6.1.1.4'
H H 0.0000 0.0000 'International Tables Vol C Tables 4.2.6.8 and 6.1.1.4'
P P 0.1023 0.0942 'International Tables Vol C Tables 4.2.6.8 and 6.1.1.4'
S S 0.1246 0.1234 'International Tables Vol C Tables 4.2.6.8 and 6.1.1.4'
Cl Cl 0.1484 0.1585 'International Tables Vol C Tables 4.2.6.8 and 6.1.1.4'
Pd Pd -0.9988 1.0072 'International Tables Vol C Tables 4.2.6.8 and 6.1.1.4'
O O 0.0106 0.0060 'International Tables Vol C Tables 4.2.6.8 and 6.1.1.4'

loop_
_geom_angle_atom_site_label_1
_geom_angle_atom_site_label_2
_geom_angle_atom_site_label_3
_geom_angle
_geom_angle_site_symmetry_1
_geom_angle_site_symmetry_3
_geom_angle_publ_flag
S2 Pd1 P2 87.76(3) . . ?
S2 Pd1 S1 88.70(4) . . ?
P2 Pd1 S1 171.76(3) . . ?
S2 Pd1 P1 175.45(3) . . ?
P2 Pd1 P1 96.78(3) . . ?
S1 Pd1 P1 86.84(3) . . ?
C1 C1 P1 177.01(17) 2_656 . ?
C2 C2 P2 174.8(2) 2_656 . ?
C2 P2 C3 103.30(16) . . ?
C2 P2 C9 100.03(17) . . ?
C3 P2 C9 105.46(16) . . ?
C2 P2 Pd1 114.73(11) . . ?
C3 P2 Pd1 112.74(12) . . ?
C9 P2 Pd1 118.73(11) . . ?
C4 C3 C8 118.2(4) . . ?
C4 C3 P2 122.5(3) . . ?
C8 C3 P2 119.3(3) . . ?
C5 C4 C3 120.4(4) . . ?
C6 C5 C4 121.7(4) . . ?
C5 C6 C7 119.3(4) . . ?
C6 C7 C8 119.7(5) . . ?
C3 C8 C7 120.5(4) . . ?
C14 C9 C10 118.8(4) . . ?
C14 C9 P2 120.2(3) . . ?
C10 C9 P2 120.9(3) . . ?
C9 C10 C11 119.5(5) . . ?
C12 C11 C10 120.8(5) . . ?
C11 C12 C13 120.4(5) . . ?
C12 C13 C14 119.7(5) . . ?
C9 C14 C13 120.7(4) . . ?
C15 S2 Pd1 104.27(14) . . ?
C20 C15 C16 118.3(4) . . ?
C20 C15 S2 121.1(3) . . ?
C16 C15 S2 120.6(3) . . ?
C17 C16 C15 121.9(5) . . ?
C17 C16 Cl2 118.8(4) . . ?
C15 C16 Cl2 119.3(3) . . ?
C16 C17 C18 120.0(5) . . ?
C17 C18 C19 119.7(4) . . ?
C18 C19 C20 121.2(4) . . ?
C18 C19 Cl1 118.7(3) . . ?
C20 C19 Cl1 120.1(3) . . ?
C15 C20 C19 119.0(3) . . ?
C15 C20 S1 121.4(3) . . ?
C19 C20 S1 119.7(3) . . ?
C20 S1 Pd1 104.54(13) . . ?
C1 P1 C27 99.78(16) . . ?
C1 P1 C21 99.94(14) . . ?
C27 P1 C21 105.98(16) . . ?
C1 P1 Pd1 118.80(11) . . ?
C27 P1 Pd1 112.94(11) . . ?
C21 P1 Pd1 117.09(12) . . ?
C22 C21 C26 119.6(3) . . ?
C22 C21 P1 121.8(3) . . ?
C26 C21 P1 118.6(2) . . ?
C21 C22 C23 119.5(4) . . ?
C24 C23 C22 120.7(4) . . ?
C25 C24 C23 119.8(4) . . ?
C24 C25 C26 120.7(4) . . ?
C21 C26 C25 119.8(4) . . ?
C28 C27 C32 119.5(4) . . ?
C28 C27 P1 120.6(3) . . ?
C32 C27 P1 119.8(3) . . ?
C27 C28 C29 118.5(4) . . ?
C30 C29 C28 120.7(5) . . ?
C29 C30 C31 120.9(5) . . ?
C30 C31 C32 120.2(5) . . ?
C27 C32 C31 120.1(5) . . ?

loop_
_geom_bond_atom_site_label_1
_geom_bond_atom_site_label_2
_geom_bond_distance
_geom_bond_site_symmetry_2
_geom_bond_publ_flag
Pd1 S2 2.2861(10) . ?
Pd1 P2 2.2889(9) . ?
Pd1 S1 2.2906(10) . ?
Pd1 P1 2.3120(9) . ?
C1 C1 1.206(6) 2_656 ?
C1 P1 1.760(3) . ?
C2 C2 1.183(6) 2_656 ?
C2 P2 1.764(3) . ?
P2 C3 1.812(3) . ?
P2 C9 1.813(4) . ?
C3 C4 1.366(5) . ?
C3 C8 1.372(5) . ?
C4 C5 1.357(6) . ?
C5 C6 1.345(7) . ?
C6 C7 1.357(6) . ?
C7 C8 1.386(6) . ?
C9 C14 1.363(5) . ?
C9 C10 1.381(5) . ?
C10 C11 1.390(7) . ?
C11 C12 1.348(7) . ?
C12 C13 1.350(7) . ?
C13 C14 1.397(6) . ?
S2 C15 1.760(4) . ?
C15 C20 1.382(5) . ?
C15 C16 1.394(5) . ?
C16 C17 1.360(6) . ?
C16 Cl2 1.733(5) . ?
C17 C18 1.362(7) . ?
C18 C19 1.369(6) . ?
C19 C20 1.400(5) . ?
C19 Cl1 1.710(5) . ?
C20 S1 1.744(4) . ?
P1 C27 1.815(4) . ?
P1 C21 1.826(3) . ?
C21 C22 1.364(4) . ?
C21 C26 1.373(5) . ?
C22 C23 1.390(5) . ?
C23 C24 1.358(6) . ?
C24 C25 1.342(6) . ?
C25 C26 1.387(5) . ?
C27 C28 1.383(5) . ?
C27 C32 1.385(5) . ?
C28 C29 1.416(6) . ?
C29 C30 1.345(7) . ?
C30 C31 1.350(8) . ?
C31 C32 1.389(7) . ?

loop_
_platon_squeeze_void_nr
_platon_squeeze_void_average_x
_platon_squeeze_void_average_y
_platon_squeeze_void_average_z
_platon_squeeze_void_volume
_platon_squeeze_void_count_electrons
1 0.500 0.000 0.063 424.6 30.5
2 0.000 0.500 0.740 424.5 30.5
